data_4088074
loop_
_publ_author_name
'Bienfait, Andr\'e M.'
'Wolf, Benjamin M.'
'T\"ornroos, Karl W.'
'Anwander, Reiner'

_publ_section_title
;
 Ln(II)/Pb(II)--Ln(III)/Pb(0) Redox Approach toward Rare-Earth-Metal
 Half-Sandwich Complexes
;
_journal_issue 24
_journal_name_full Organometallics
_journal_page_first 5734
_journal_paper_doi 10.1021/acs.organomet.5b00837
_journal_volume 34
_journal_year 2015
_chemical_formula_moiety 'C22 H51 N2 Si4 Yb'
_chemical_formula_sum 'C22 H51 N2 Si4 Yb'
_chemical_formula_weight 629.04
_space_group_crystal_system monoclinic
_space_group_IT_number 14
_space_group_name_Hall '-P 2ybc'
_space_group_name_H-M_alt 'P 1 21/c 1'
_atom_sites_solution_hydrogens geom
_audit_creation_method SHELXL-2014/7
_cell_angle_alpha 90
_cell_angle_beta 90.5450(10)
_cell_angle_gamma 90
_cell_formula_units_Z 4
_cell_length_a 18.9997(15)
_cell_length_b 13.1655(10)
_cell_length_c 12.0535(9)
_cell_measurement_reflns_used 9811
_cell_measurement_temperature 107(2)
_cell_measurement_theta_max 30.52
_cell_measurement_theta_min 2.52
_cell_volume 3014.9(4)
_computing_cell_refinement 'Bruker SAINT'
_computing_data_collection 'Bruker APEX2'
_computing_data_reduction 'Bruker SAINT'
_computing_molecular_graphics 'Bruker SHELXTL'
_computing_publication_material 'Bruker SHELXTL'
_computing_structure_refinement 'SHELXL-2014/7 (Sheldrick, 2014)'
_computing_structure_solution 'SHELXS-97 (Sheldrick 2008)'
_diffrn_ambient_temperature 107(2)
_diffrn_measured_fraction_theta_full 0.998
_diffrn_measured_fraction_theta_max 0.997
_diffrn_measurement_device_type 'Bruker APEX-II CCD'
_diffrn_measurement_method '\w scans'
_diffrn_radiation_type MoK\a
_diffrn_radiation_wavelength 0.71073
_diffrn_reflns_av_R_equivalents 0.0362
_diffrn_reflns_av_unetI/netI 0.0240
_diffrn_reflns_Laue_measured_fraction_full 0.998
_diffrn_reflns_Laue_measured_fraction_max 0.997
_diffrn_reflns_limit_h_max 27
_diffrn_reflns_limit_h_min -27
_diffrn_reflns_limit_k_max 18
_diffrn_reflns_limit_k_min -18
_diffrn_reflns_limit_l_max 17
_diffrn_reflns_limit_l_min -17
_diffrn_reflns_number 51552
_diffrn_reflns_point_group_measured_fraction_full 0.998
_diffrn_reflns_point_group_measured_fraction_max 0.997
_diffrn_reflns_theta_full 25.242
_diffrn_reflns_theta_max 30.548
_diffrn_reflns_theta_min 1.072
_diffrn_source 'Rotating anode'
_exptl_absorpt_coefficient_mu 3.272
_exptl_absorpt_correction_T_max 0.9765
_exptl_absorpt_correction_T_min 0.6089
_exptl_absorpt_correction_type numerical
_exptl_absorpt_process_details SADABS-2014/3
_exptl_crystal_colour purple
_exptl_crystal_density_diffrn 1.386
_exptl_crystal_description 'thin plate'
_exptl_crystal_F_000 1292
_exptl_crystal_size_max 0.192
_exptl_crystal_size_mid 0.185
_exptl_crystal_size_min 0.029
_refine_diff_density_max 2.994
_refine_diff_density_min -1.469
_refine_diff_density_rms 0.145
_refine_ls_extinction_method none
_refine_ls_goodness_of_fit_ref 1.145
_refine_ls_hydrogen_treatment constr
_refine_ls_matrix_type full
_refine_ls_number_parameters 445
_refine_ls_number_reflns 9204
_refine_ls_number_restraints 114
_refine_ls_restrained_S_all 1.141
_refine_ls_R_factor_all 0.0377
_refine_ls_R_factor_gt 0.0328
_refine_ls_shift/su_max 0.001
_refine_ls_shift/su_mean 0.000
_refine_ls_structure_factor_coef Fsqd
_refine_ls_weighting_details 'w=1/[\s^2^(Fo^2^)+(0.0189P)^2^+18.2351P] where P=(Fo^2^+2Fc^2^)/3'
_refine_ls_weighting_scheme calc
_refine_ls_wR_factor_gt 0.0849
_refine_ls_wR_factor_ref 0.0868
_reflns_Friedel_coverage 0.000
_reflns_number_gt 8261
_reflns_number_total 9204
_reflns_threshold_expression 'I > 2\s(I)'
_cod_data_source_file om5b00837_si_002.cif
_cod_data_source_block Compound1b
_cod_original_sg_symbol_H-M 'P 21/c'
_cod_database_code 4088074
_shelx_shelxl_version_number 2014/7
_shelx_space_group_comment
;
The symmetry employed for this shelxl refinement is uniquely defined
by the following loop, which should always be used as a source of
symmetry information in preference to the above space-group names.
They are only intended as comments.
;
_shelx_estimated_absorpt_t_min 0.572
_shelx_estimated_absorpt_t_max 0.911

loop_
_space_group_symop_operation_xyz
'x, y, z'
'-x, y+1/2, -z+1/2'
'-x, -y, -z'
'x, -y-1/2, z-1/2'

loop_
_atom_site_label
_atom_site_type_symbol
_atom_site_fract_x
_atom_site_fract_y
_atom_site_fract_z
_atom_site_U_iso_or_equiv
_atom_site_adp_type
_atom_site_occupancy
_atom_site_site_symmetry_order
_atom_site_calc_flag
_atom_site_refinement_flags_posn
_atom_site_refinement_flags_adp
_atom_site_refinement_flags_occupancy
_atom_site_disorder_assembly
_atom_site_disorder_group
Yb1 Yb 0.25059(2) 0.52182(2) 0.34043(2) 0.01311(4) Uani 1 1 d . . . . .
N1 N 0.3522(3) 0.4578(4) 0.2873(3) 0.0148(8) Uani 0.881(2) 1 d . . P A 1
N2 N 0.1566(5) 0.4563(6) 0.2571(4) 0.0160(11) Uani 0.881(2) 1 d . . P A 1
Si1 Si 0.36053(6) 0.34645(9) 0.35956(10) 0.0178(2) Uani 0.881(2) 1 d . . P A 1
Si2 Si 0.41168(7) 0.48645(10) 0.18394(11) 0.0222(3) Uani 0.881(2) 1 d . . P A 1
Si3 Si 0.10043(7) 0.35738(10) 0.28466(10) 0.0220(3) Uani 0.881(2) 1 d . . P A 1
Si4 Si 0.15095(7) 0.52248(10) 0.13596(10) 0.0202(3) Uani 0.881(2) 1 d . . P A 1
C1 C 0.2793(3) 0.3370(4) 0.4482(4) 0.0242(9) Uani 0.881(2) 1 d . . P A 1
H1A H 0.2812 0.2742 0.4918 0.036 Uiso 0.881(2) 1 calc R U P A 1
H1B H 0.2773 0.3955 0.4983 0.036 Uiso 0.881(2) 1 calc R U P A 1
H1C H 0.2373 0.3363 0.4003 0.036 Uiso 0.881(2) 1 calc R U P A 1
C2 C 0.4375(5) 0.3424(6) 0.4590(6) 0.0304(15) Uani 0.881(2) 1 d . . P A 1
H2A H 0.4810 0.3314 0.4176 0.046 Uiso 0.881(2) 1 calc R U P A 1
H2B H 0.4310 0.2868 0.5120 0.046 Uiso 0.881(2) 1 calc R U P A 1
H2C H 0.4407 0.4070 0.4992 0.046 Uiso 0.881(2) 1 calc R U P A 1
C3 C 0.3604(3) 0.2288(4) 0.2726(5) 0.0266(11) Uani 0.881(2) 1 d . . P A 1
H3A H 0.4034 0.2264 0.2285 0.040 Uiso 0.881(2) 1 calc R U P A 1
H3B H 0.3192 0.2293 0.2229 0.040 Uiso 0.881(2) 1 calc R U P A 1
H3C H 0.3583 0.1689 0.3208 0.040 Uiso 0.881(2) 1 calc R U P A 1
C4 C 0.3802(3) 0.4384(4) 0.0452(4) 0.0348(12) Uani 0.881(2) 1 d . . P A 1
H4A H 0.4179 0.4458 -0.0091 0.052 Uiso 0.881(2) 1 calc R U P A 1
H4B H 0.3391 0.4777 0.0209 0.052 Uiso 0.881(2) 1 calc R U P A 1
H4C H 0.3673 0.3666 0.0516 0.052 Uiso 0.881(2) 1 calc R U P A 1
C5 C 0.4279(3) 0.6255(4) 0.1703(6) 0.0307(11) Uani 0.881(2) 1 d . . P A 1
H5A H 0.4584 0.6380 0.1065 0.046 Uiso 0.881(2) 1 calc R U P A 1
H5B H 0.4510 0.6508 0.2379 0.046 Uiso 0.881(2) 1 calc R U P A 1
H5C H 0.3830 0.6609 0.1592 0.046 Uiso 0.881(2) 1 calc R U P A 1
C6 C 0.5010(3) 0.4287(6) 0.2076(6) 0.0478(17) Uani 0.881(2) 1 d . . P A 1
H6A H 0.5310 0.4432 0.1439 0.072 Uiso 0.881(2) 1 calc R U P A 1
H6B H 0.4962 0.3551 0.2165 0.072 Uiso 0.881(2) 1 calc R U P A 1
H6C H 0.5223 0.4578 0.2748 0.072 Uiso 0.881(2) 1 calc R U P A 1
C7 C 0.0114(3) 0.3726(6) 0.2156(6) 0.0491(18) Uani 0.881(2) 1 d . . P A 1
H7A H -0.0184 0.3144 0.2340 0.074 Uiso 0.881(2) 1 calc R U P A 1
H7B H 0.0172 0.3762 0.1350 0.074 Uiso 0.881(2) 1 calc R U P A 1
H7C H -0.0108 0.4352 0.2419 0.074 Uiso 0.881(2) 1 calc R U P A 1
C8 C 0.0816(5) 0.3425(6) 0.4348(5) 0.0286(13) Uani 0.881(2) 1 d . . P A 1
H8A H 0.0518 0.2826 0.4458 0.043 Uiso 0.881(2) 1 calc R U P A 1
H8B H 0.0572 0.4031 0.4618 0.043 Uiso 0.881(2) 1 calc R U P A 1
H8C H 0.1260 0.3339 0.4760 0.043 Uiso 0.881(2) 1 calc R U P A 1
C9 C 0.1388(4) 0.2336(4) 0.2363(6) 0.0345(16) Uani 0.881(2) 1 d . . P A 1
H9A H 0.1028 0.1804 0.2402 0.052 Uiso 0.881(2) 1 calc R U P A 1
H9B H 0.1788 0.2152 0.2840 0.052 Uiso 0.881(2) 1 calc R U P A 1
H9C H 0.1546 0.2407 0.1596 0.052 Uiso 0.881(2) 1 calc R U P A 1
C10 C 0.0713(3) 0.6042(5) 0.1195(6) 0.0360(13) Uani 0.881(2) 1 d . . P A 1
H10A H 0.0314 0.5625 0.0948 0.054 Uiso 0.881(2) 1 calc R U P A 1
H10B H 0.0804 0.6571 0.0643 0.054 Uiso 0.881(2) 1 calc R U P A 1
H10C H 0.0602 0.6359 0.1908 0.054 Uiso 0.881(2) 1 calc R U P A 1
C11 C 0.1593(4) 0.4415(4) 0.0086(4) 0.0357(13) Uani 0.881(2) 1 d . . P A 1
H11A H 0.1176 0.3982 0.0009 0.054 Uiso 0.881(2) 1 calc R U P A 1
H11B H 0.2014 0.3989 0.0153 0.054 Uiso 0.881(2) 1 calc R U P A 1
H11C H 0.1633 0.4852 -0.0569 0.054 Uiso 0.881(2) 1 calc R U P A 1
C12 C 0.2300(2) 0.6109(3) 0.1341(4) 0.0215(8) Uani 0.881(2) 1 d . . P A 1
H12A H 0.2248 0.6593 0.0729 0.032 Uiso 0.881(2) 1 calc R U P A 1
H12B H 0.2730 0.5709 0.1241 0.032 Uiso 0.881(2) 1 calc R U P A 1
H12C H 0.2330 0.6479 0.2045 0.032 Uiso 0.881(2) 1 calc R U P A 1
N1A N 0.350(2) 0.458(4) 0.255(3) 0.0148(8) Uani 0.119(2) 1 d . . P A 2
N2A N 0.152(4) 0.456(6) 0.280(5) 0.0160(11) Uani 0.119(2) 1 d . . P A 2
Si1A Si 0.4020(6) 0.3618(9) 0.2944(9) 0.030(2) Uiso 0.119(2) 1 d D . P A 2
Si2A Si 0.3522(6) 0.5270(9) 0.1435(9) 0.030(2) Uiso 0.119(2) 1 d D . P A 2
Si3A Si 0.1419(6) 0.3442(9) 0.3464(9) 0.031(2) Uiso 0.119(2) 1 d D . P A 2
Si4A Si 0.0920(6) 0.4830(9) 0.1716(9) 0.031(2) Uiso 0.119(2) 1 d D . P A 2
C1A C 0.4910(16) 0.381(4) 0.227(4) 0.044(11) Uiso 0.119(2) 1 d D . P A 2
H1AA H 0.5227 0.3259 0.2484 0.067 Uiso 0.119(2) 1 calc R U P A 2
H1AB H 0.4851 0.3819 0.1460 0.067 Uiso 0.119(2) 1 calc R U P A 2
H1AC H 0.5111 0.4463 0.2513 0.067 Uiso 0.119(2) 1 calc R U P A 2
C2A C 0.424(3) 0.340(5) 0.4461(18) 0.03(2) Uiso 0.119(2) 1 d D . P A 2
H2AA H 0.4546 0.2806 0.4533 0.052 Uiso 0.119(2) 1 calc R U P A 2
H2AB H 0.4474 0.3998 0.4765 0.052 Uiso 0.119(2) 1 calc R U P A 2
H2AC H 0.3801 0.3275 0.4869 0.052 Uiso 0.119(2) 1 calc R U P A 2
C3A C 0.371(2) 0.234(2) 0.241(4) 0.031(13) Uiso 0.119(2) 1 d D . P A 2
H3AA H 0.4034 0.1806 0.2666 0.046 Uiso 0.119(2) 1 calc R U P A 2
H3AB H 0.3236 0.2196 0.2693 0.046 Uiso 0.119(2) 1 calc R U P A 2
H3AC H 0.3694 0.2345 0.1598 0.046 Uiso 0.119(2) 1 calc R U P A 2
C4A C 0.2711(14) 0.612(3) 0.138(3) 0.031(8) Uiso 0.119(2) 1 d D . P A 2
H4AA H 0.2724 0.6539 0.0706 0.047 Uiso 0.119(2) 1 calc R U P A 2
H4AB H 0.2286 0.5699 0.1369 0.047 Uiso 0.119(2) 1 calc R U P A 2
H4AC H 0.2707 0.6563 0.2033 0.047 Uiso 0.119(2) 1 calc R U P A 2
C5A C 0.349(2) 0.453(3) 0.009(3) 0.048(12) Uiso 0.119(2) 1 d D . P A 2
H5AA H 0.3508 0.5002 -0.0542 0.071 Uiso 0.119(2) 1 calc R U P A 2
H5AB H 0.3893 0.4065 0.0055 0.071 Uiso 0.119(2) 1 calc R U P A 2
H5AC H 0.3052 0.4137 0.0046 0.071 Uiso 0.119(2) 1 calc R U P A 2
C6A C 0.4290(16) 0.617(3) 0.128(4) 0.050(18) Uiso 0.119(2) 1 d D . P A 2
H6AA H 0.4245 0.6539 0.0576 0.075 Uiso 0.119(2) 1 calc R U P A 2
H6AB H 0.4293 0.6657 0.1896 0.075 Uiso 0.119(2) 1 calc R U P A 2
H6AC H 0.4731 0.5785 0.1287 0.075 Uiso 0.119(2) 1 calc R U P A 2
C7A C 0.0653(16) 0.343(5) 0.446(4) 0.033(18) Uiso 0.119(2) 1 d D . P A 2
H7AA H 0.0623 0.2757 0.4811 0.050 Uiso 0.119(2) 1 calc R U P A 2
H7AB H 0.0726 0.3947 0.5029 0.050 Uiso 0.119(2) 1 calc R U P A 2
H7AC H 0.0216 0.3566 0.4050 0.050 Uiso 0.119(2) 1 calc R U P A 2
C8A C 0.2227(13) 0.333(3) 0.439(2) 0.026(7) Uiso 0.119(2) 1 d D . P A 2
H8AA H 0.2206 0.2689 0.4809 0.039 Uiso 0.119(2) 1 calc R U P A 2
H8AB H 0.2651 0.3334 0.3936 0.039 Uiso 0.119(2) 1 calc R U P A 2
H8AC H 0.2242 0.3900 0.4912 0.039 Uiso 0.119(2) 1 calc R U P A 2
C9A C 0.136(3) 0.223(3) 0.266(4) 0.041(18) Uiso 0.119(2) 1 d D . P A 2
H9AA H 0.1301 0.1658 0.3170 0.062 Uiso 0.119(2) 1 calc R U P A 2
H9AB H 0.0957 0.2260 0.2146 0.062 Uiso 0.119(2) 1 calc R U P A 2
H9AC H 0.1793 0.2134 0.2234 0.062 Uiso 0.119(2) 1 calc R U P A 2
C10A C 0.124(2) 0.439(3) 0.032(3) 0.044(11) Uiso 0.119(2) 1 d D . P A 2
H10D H 0.0886 0.4559 -0.0252 0.066 Uiso 0.119(2) 1 calc R U P A 2
H10E H 0.1683 0.4736 0.0144 0.066 Uiso 0.119(2) 1 calc R U P A 2
H10F H 0.1315 0.3657 0.0332 0.066 Uiso 0.119(2) 1 calc R U P A 2
C11A C 0.0009(15) 0.426(3) 0.186(4) 0.052(12) Uiso 0.119(2) 1 d D . P A 2
H11D H -0.0281 0.4458 0.1216 0.077 Uiso 0.119(2) 1 calc R U P A 2
H11E H 0.0044 0.3523 0.1897 0.077 Uiso 0.119(2) 1 calc R U P A 2
H11F H -0.0208 0.4521 0.2538 0.077 Uiso 0.119(2) 1 calc R U P A 2
C12A C 0.077(2) 0.6242(15) 0.159(3) 0.028(10) Uiso 0.119(2) 1 d D . P A 2
H12D H 0.0440 0.6376 0.0981 0.043 Uiso 0.119(2) 1 calc R U P A 2
H12E H 0.0586 0.6506 0.2283 0.043 Uiso 0.119(2) 1 calc R U P A 2
H12F H 0.1223 0.6577 0.1428 0.043 Uiso 0.119(2) 1 calc R U P A 2
C13 C 0.2904(4) 0.6162(6) 0.5205(6) 0.0182(12) Uani 0.665(6) 1 d D . P A 3
C14 C 0.3549(4) 0.5833(5) 0.5844(6) 0.0287(14) Uani 0.665(6) 1 d D . P A 3
H14D H 0.3666 0.6345 0.6406 0.043 Uiso 0.665(6) 1 calc R U P A 3
H14E H 0.3944 0.5757 0.5334 0.043 Uiso 0.665(6) 1 calc R U P A 3
H14F H 0.3457 0.5181 0.6208 0.043 Uiso 0.665(6) 1 calc R U P A 3
C15 C 0.2200(4) 0.5853(5) 0.5399(5) 0.0177(12) Uani 0.665(6) 1 d D . P A 3
C16 C 0.1943(4) 0.5140(5) 0.6312(5) 0.0296(14) Uani 0.665(6) 1 d D . P A 3
H16D H 0.1659 0.5524 0.6841 0.044 Uiso 0.665(6) 1 calc R U P A 3
H16E H 0.2350 0.4843 0.6700 0.044 Uiso 0.665(6) 1 calc R U P A 3
H16F H 0.1657 0.4598 0.5982 0.044 Uiso 0.665(6) 1 calc R U P A 3
C17 C 0.1752(3) 0.6400(5) 0.4681(6) 0.0195(11) Uani 0.665(6) 1 d D . P A 3
C18 C 0.0955(3) 0.6347(6) 0.4651(7) 0.0325(16) Uani 0.665(6) 1 d D . P A 3
H18D H 0.0762 0.7036 0.4593 0.049 Uiso 0.665(6) 1 calc R U P A 3
H18E H 0.0787 0.6027 0.5333 0.049 Uiso 0.665(6) 1 calc R U P A 3
H18F H 0.0802 0.5946 0.4009 0.049 Uiso 0.665(6) 1 calc R U P A 3
C19 C 0.2170(4) 0.7061(6) 0.4038(6) 0.0156(13) Uani 0.665(6) 1 d D . P A 3
C20 C 0.1893(4) 0.7890(5) 0.3281(5) 0.0278(14) Uani 0.665(6) 1 d D . P A 3
H20D H 0.1764 0.8483 0.3726 0.042 Uiso 0.665(6) 1 calc R U P A 3
H20E H 0.1478 0.7642 0.2876 0.042 Uiso 0.665(6) 1 calc R U P A 3
H20F H 0.2258 0.8081 0.2752 0.042 Uiso 0.665(6) 1 calc R U P A 3
C21 C 0.2884(4) 0.6919(6) 0.4368(6) 0.0132(14) Uani 0.665(6) 1 d D . P A 3
C22 C 0.3498(4) 0.7538(5) 0.3991(6) 0.0284(14) Uani 0.665(6) 1 d D . P A 3
H22D H 0.3483 0.8209 0.4344 0.043 Uiso 0.665(6) 1 calc R U P A 3
H22E H 0.3475 0.7618 0.3183 0.043 Uiso 0.665(6) 1 calc R U P A 3
H22F H 0.3937 0.7193 0.4200 0.043 Uiso 0.665(6) 1 calc R U P A 3
C13A C 0.2659(8) 0.5846(10) 0.5447(10) 0.023(3) Uani 0.335(6) 1 d D . P A 4
C14A C 0.2863(11) 0.5190(11) 0.6431(12) 0.044(4) Uani 0.335(6) 1 d D . P A 4
H14A H 0.2701 0.5511 0.7116 0.066 Uiso 0.335(6) 1 calc R U P A 4
H14B H 0.3376 0.5114 0.6460 0.066 Uiso 0.335(6) 1 calc R U P A 4
H14C H 0.2644 0.4520 0.6353 0.066 Uiso 0.335(6) 1 calc R U P A 4
C15A C 0.1966(7) 0.6109(10) 0.5142(11) 0.020(3) Uani 0.335(6) 1 d D . P A 4
C16A C 0.1314(8) 0.5725(12) 0.5701(13) 0.040(4) Uani 0.335(6) 1 d D . P A 4
H16A H 0.1183 0.6193 0.6297 0.060 Uiso 0.335(6) 1 calc R U P A 4
H16B H 0.1405 0.5050 0.6012 0.060 Uiso 0.335(6) 1 calc R U P A 4
H16C H 0.0928 0.5683 0.5157 0.060 Uiso 0.335(6) 1 calc R U P A 4
C17A C 0.1995(7) 0.6871(11) 0.4321(13) 0.019(3) Uani 0.335(6) 1 d D . P A 4
C18A C 0.1387(8) 0.7422(13) 0.3775(13) 0.039(4) Uani 0.335(6) 1 d D . P A 4
H18A H 0.1330 0.8091 0.4120 0.059 Uiso 0.335(6) 1 calc R U P A 4
H18B H 0.0954 0.7027 0.3868 0.059 Uiso 0.335(6) 1 calc R U P A 4
H18C H 0.1481 0.7507 0.2982 0.059 Uiso 0.335(6) 1 calc R U P A 4
C19A C 0.2713(7) 0.7064(12) 0.4087(12) 0.021(3) Uani 0.335(6) 1 d D . P A 4
C20A C 0.2988(8) 0.7933(9) 0.3393(12) 0.034(3) Uani 0.335(6) 1 d D . P A 4
H20A H 0.2956 0.8567 0.3815 0.050 Uiso 0.335(6) 1 calc R U P A 4
H20B H 0.2705 0.7991 0.2711 0.050 Uiso 0.335(6) 1 calc R U P A 4
H20C H 0.3480 0.7804 0.3203 0.050 Uiso 0.335(6) 1 calc R U P A 4
C21A C 0.3120(6) 0.6461(10) 0.4808(12) 0.022(3) Uani 0.335(6) 1 d D . P A 4
C22A C 0.3921(6) 0.6454(12) 0.4947(14) 0.037(3) Uani 0.335(6) 1 d D . P A 4
H22A H 0.4045 0.6604 0.5721 0.055 Uiso 0.335(6) 1 calc R U P A 4
H22B H 0.4127 0.6970 0.4463 0.055 Uiso 0.335(6) 1 calc R U P A 4
H22C H 0.4104 0.5783 0.4747 0.055 Uiso 0.335(6) 1 calc R U P A 4

loop_
_atom_site_aniso_label
_atom_site_aniso_U_11
_atom_site_aniso_U_22
_atom_site_aniso_U_33
_atom_site_aniso_U_23
_atom_site_aniso_U_13
_atom_site_aniso_U_12
Yb1 0.01196(7) 0.01107(7) 0.01630(7) -0.00125(5) -0.00024(4) 0.00056(5)
N1 0.0164(14) 0.0149(14) 0.0133(19) 0.0025(18) 0.0053(19) 0.0034(11)
N2 0.0197(19) 0.0140(14) 0.014(3) 0.002(2) -0.003(2) -0.0039(13)
Si1 0.0206(6) 0.0155(5) 0.0172(5) 0.0030(4) 0.0029(4) 0.0048(4)
Si2 0.0209(6) 0.0210(6) 0.0250(6) 0.0064(5) 0.0075(5) 0.0035(5)
Si3 0.0235(6) 0.0212(6) 0.0211(6) 0.0039(4) -0.0059(5) -0.0085(5)
Si4 0.0254(6) 0.0188(5) 0.0162(5) 0.0032(4) -0.0058(4) -0.0021(5)
C1 0.029(2) 0.021(2) 0.023(2) 0.0076(16) 0.0077(17) 0.0057(17)
C2 0.031(3) 0.029(3) 0.031(3) 0.006(2) -0.004(3) 0.003(3)
C3 0.038(3) 0.019(2) 0.023(3) -0.0002(18) 0.007(2) 0.0075(19)
C4 0.051(3) 0.031(3) 0.023(2) -0.002(2) 0.016(2) 0.002(2)
C5 0.029(3) 0.029(3) 0.035(3) 0.008(2) 0.004(2) -0.004(2)
C6 0.026(3) 0.053(4) 0.065(4) 0.029(3) 0.020(3) 0.014(3)
C7 0.031(3) 0.059(4) 0.057(4) 0.027(3) -0.025(3) -0.024(3)
C8 0.029(3) 0.028(3) 0.029(3) 0.006(2) 0.005(3) -0.003(3)
C9 0.060(4) 0.018(2) 0.026(3) -0.001(2) 0.002(3) -0.013(2)
C10 0.032(3) 0.033(3) 0.043(4) 0.014(3) -0.011(3) 0.006(2)
C11 0.059(4) 0.029(3) 0.019(2) -0.0029(19) -0.006(2) -0.009(3)
C12 0.025(2) 0.0186(19) 0.0207(19) 0.0023(16) -0.0004(16) -0.0003(16)
N1A 0.0164(14) 0.0149(14) 0.0133(19) 0.0025(18) 0.0053(19) 0.0034(11)
N2A 0.0197(19) 0.0140(14) 0.014(3) 0.002(2) -0.003(2) -0.0039(13)
C13 0.017(3) 0.022(4) 0.016(3) -0.003(3) -0.003(2) -0.001(2)
C14 0.035(3) 0.023(3) 0.027(3) -0.005(2) -0.012(3) 0.004(3)
C15 0.025(4) 0.016(3) 0.013(3) 0.002(2) 0.002(2) 0.000(3)
C16 0.047(4) 0.022(3) 0.020(3) 0.001(2) 0.013(3) -0.001(3)
C17 0.018(3) 0.019(3) 0.022(3) -0.004(2) 0.005(3) 0.001(3)
C18 0.021(3) 0.029(3) 0.047(4) -0.008(3) 0.010(3) 0.005(2)
C19 0.020(4) 0.012(3) 0.015(3) -0.001(2) 0.004(2) 0.003(3)
C20 0.040(4) 0.015(3) 0.028(3) -0.001(2) -0.003(3) 0.010(2)
C21 0.015(3) 0.013(3) 0.011(3) -0.002(2) -0.001(2) -0.003(3)
C22 0.030(3) 0.025(3) 0.031(3) -0.006(2) 0.008(3) -0.016(3)
C13A 0.026(9) 0.018(7) 0.025(7) -0.006(5) -0.006(6) 0.009(6)
C14A 0.078(12) 0.020(6) 0.033(7) -0.005(6) -0.019(8) 0.011(7)
C15A 0.022(7) 0.020(7) 0.018(7) 0.000(5) -0.006(5) 0.008(5)
C16A 0.052(9) 0.033(8) 0.034(7) -0.012(6) 0.016(7) -0.003(7)
C17A 0.021(7) 0.015(8) 0.022(8) -0.001(6) 0.007(5) 0.008(6)
C18A 0.033(7) 0.049(9) 0.037(8) -0.004(7) -0.002(6) 0.019(7)
C19A 0.031(9) 0.012(6) 0.019(7) 0.000(5) -0.016(6) 0.003(6)
C20A 0.045(8) 0.016(6) 0.040(8) -0.002(5) -0.009(6) 0.000(5)
C21A 0.018(6) 0.021(6) 0.028(7) -0.006(6) -0.002(6) -0.006(5)
C22A 0.032(7) 0.031(7) 0.048(9) -0.003(6) -0.018(6) -0.002(6)

loop_
_atom_type_symbol
_atom_type_description
_atom_type_scat_dispersion_real
_atom_type_scat_dispersion_imag
_atom_type_scat_source
C C 0.0033 0.0016 'International Tables Vol C Tables 4.2.6.8 and 6.1.1.4'
H H 0.0000 0.0000 'International Tables Vol C Tables 4.2.6.8 and 6.1.1.4'
N N 0.0061 0.0033 'International Tables Vol C Tables 4.2.6.8 and 6.1.1.4'
Si Si 0.0817 0.0704 'International Tables Vol C Tables 4.2.6.8 and 6.1.1.4'
Yb Yb -0.3850 5.5486 'International Tables Vol C Tables 4.2.6.8 and 6.1.1.4'

loop_
_geom_angle_atom_site_label_1
_geom_angle_atom_site_label_2
_geom_angle_atom_site_label_3
_geom_angle
N1 Yb1 N2 115.0(2)
N2A Yb1 N1A 114(2)
C19A Yb1 C13A 52.4(4)
C13 Yb1 C15 31.54(19)
C19A Yb1 C15A 52.1(4)
C13A Yb1 C15A 31.2(3)
C19A Yb1 C21A 31.2(3)
C13A Yb1 C21A 31.6(3)
C15A Yb1 C21A 51.6(4)
C13 Yb1 C21 31.50(18)
C15 Yb1 C21 51.82(19)
C13 Yb1 C17 52.0(2)
C15 Yb1 C17 31.1(2)
C21 Yb1 C17 51.8(2)
Si1 N1 Si2 119.6(3)
Si1 N1 Yb1 104.9(2)
Si2 N1 Yb1 134.8(2)
Si4 N2 Si3 121.3(5)
Si4 N2 Yb1 103.5(4)
Si3 N2 Yb1 135.0(3)
N1 Si1 C3 115.1(2)
N1 Si1 C2 114.6(3)
C3 Si1 C2 109.3(3)
N1 Si1 C1 105.8(2)
C3 Si1 C1 105.4(3)
C2 Si1 C1 105.8(3)
N1 Si1 Yb1 43.10(16)
C3 Si1 Yb1 125.01(19)
C2 Si1 Yb1 125.7(2)
C1 Si1 Yb1 62.66(14)
N1 Si2 C5 112.8(3)
N1 Si2 C6 113.4(2)
C5 Si2 C6 105.1(3)
N1 Si2 C4 111.2(2)
C5 Si2 C4 107.7(3)
C6 Si2 C4 106.1(3)
N2 Si3 C8 113.2(3)
N2 Si3 C9 110.7(3)
C8 Si3 C9 106.8(3)
N2 Si3 C7 112.9(3)
C8 Si3 C7 105.1(4)
C9 Si3 C7 107.7(3)
N2 Si4 C10 115.5(4)
N2 Si4 C11 113.9(3)
C10 Si4 C11 108.4(3)
N2 Si4 C12 106.2(3)
C10 Si4 C12 106.6(3)
C11 Si4 C12 105.4(3)
N2 Si4 Yb1 44.1(3)
C10 Si4 Yb1 125.2(3)
C11 Si4 Yb1 126.4(2)
C12 Si4 Yb1 62.17(14)
Si1 C1 H1A 109.5
Si1 C1 H1B 109.5
H1A C1 H1B 109.5
Si1 C1 H1C 109.5
H1A C1 H1C 109.5
H1B C1 H1C 109.5
Si1 C2 H2A 109.5
Si1 C2 H2B 109.5
H2A C2 H2B 109.5
Si1 C2 H2C 109.5
H2A C2 H2C 109.5
H2B C2 H2C 109.5
Si1 C3 H3A 109.5
Si1 C3 H3B 109.5
H3A C3 H3B 109.5
Si1 C3 H3C 109.5
H3A C3 H3C 109.5
H3B C3 H3C 109.5
Si2 C4 H4A 109.5
Si2 C4 H4B 109.5
H4A C4 H4B 109.5
Si2 C4 H4C 109.5
H4A C4 H4C 109.5
H4B C4 H4C 109.5
Si2 C5 H5A 109.5
Si2 C5 H5B 109.5
H5A C5 H5B 109.5
Si2 C5 H5C 109.5
H5A C5 H5C 109.5
H5B C5 H5C 109.5
Si2 C6 H6A 109.5
Si2 C6 H6B 109.5
H6A C6 H6B 109.5
Si2 C6 H6C 109.5
H6A C6 H6C 109.5
H6B C6 H6C 109.5
Si3 C7 H7A 109.5
Si3 C7 H7B 109.5
H7A C7 H7B 109.5
Si3 C7 H7C 109.5
H7A C7 H7C 109.5
H7B C7 H7C 109.5
Si3 C8 H8A 109.5
Si3 C8 H8B 109.5
H8A C8 H8B 109.5
Si3 C8 H8C 109.5
H8A C8 H8C 109.5
H8B C8 H8C 109.5
Si3 C9 H9A 109.5
Si3 C9 H9B 109.5
H9A C9 H9B 109.5
Si3 C9 H9C 109.5
H9A C9 H9C 109.5
H9B C9 H9C 109.5
Si4 C10 H10A 109.5
Si4 C10 H10B 109.5
H10A C10 H10B 109.5
Si4 C10 H10C 109.5
H10A C10 H10C 109.5
H10B C10 H10C 109.5
Si4 C11 H11A 109.5
Si4 C11 H11B 109.5
H11A C11 H11B 109.5
Si4 C11 H11C 109.5
H11A C11 H11C 109.5
H11B C11 H11C 109.5
Si4 C12 H12A 109.5
Si4 C12 H12B 109.5
H12A C12 H12B 109.5
Si4 C12 H12C 109.5
H12A C12 H12C 109.5
H12B C12 H12C 109.5
Si2A N1A Si1A 129(3)
Si2A N1A Yb1 101(2)
Si1A N1A Yb1 129(2)
Si3A N2A Si4A 116(4)
Si3A N2A Yb1 107(4)
Si4A N2A Yb1 136(4)
N1A Si1A C2A 121(2)
N1A Si1A C3A 113(2)
C2A Si1A C3A 104.8(13)
N1A Si1A C1A 108(2)
C2A Si1A C1A 104.4(13)
C3A Si1A C1A 104.5(12)
N1A Si2A C6A 117(2)
N1A Si2A C5A 115(2)
C6A Si2A C5A 104.9(13)
N1A Si2A C4A 109(2)
C6A Si2A C4A 104.6(13)
C5A Si2A C4A 104.6(12)
N1A Si2A Yb1 47.4(16)
C6A Si2A Yb1 125.5(15)
C5A Si2A Yb1 129.4(15)
C4A Si2A Yb1 61.8(12)
N2A Si3A C9A 120(3)
N2A Si3A C7A 114(3)
C9A Si3A C7A 106.1(13)
N2A Si3A C8A 104(3)
C9A Si3A C8A 106.4(13)
C7A Si3A C8A 104.4(13)
N2A Si3A Yb1 42(3)
C9A Si3A Yb1 131.5(17)
C7A Si3A Yb1 122.4(18)
C8A Si3A Yb1 62.7(11)
N2A Si4A C12A 111(3)
N2A Si4A C10A 113(3)
C12A Si4A C10A 105.9(12)
N2A Si4A C11A 116(3)
C12A Si4A C11A 105.2(12)
C10A Si4A C11A 105.2(12)
Si1A C1A H1AA 109.5
Si1A C1A H1AB 109.5
H1AA C1A H1AB 109.5
Si1A C1A H1AC 109.5
H1AA C1A H1AC 109.5
H1AB C1A H1AC 109.5
Si1A C2A H2AA 109.5
Si1A C2A H2AB 109.5
H2AA C2A H2AB 109.5
Si1A C2A H2AC 109.5
H2AA C2A H2AC 109.5
H2AB C2A H2AC 109.5
Si1A C3A H3AA 109.5
Si1A C3A H3AB 109.5
H3AA C3A H3AB 109.5
Si1A C3A H3AC 109.5
H3AA C3A H3AC 109.5
H3AB C3A H3AC 109.5
Si2A C4A H4AA 109.5
Si2A C4A H4AB 109.5
H4AA C4A H4AB 109.5
Si2A C4A H4AC 109.5
H4AA C4A H4AC 109.5
H4AB C4A H4AC 109.5
Si2A C5A H5AA 109.5
Si2A C5A H5AB 109.5
H5AA C5A H5AB 109.5
Si2A C5A H5AC 109.5
H5AA C5A H5AC 109.5
H5AB C5A H5AC 109.5
Si2A C6A H6AA 109.5
Si2A C6A H6AB 109.5
H6AA C6A H6AB 109.5
Si2A C6A H6AC 109.5
H6AA C6A H6AC 109.5
H6AB C6A H6AC 109.5
Si3A C7A H7AA 109.5
Si3A C7A H7AB 109.5
H7AA C7A H7AB 109.5
Si3A C7A H7AC 109.5
H7AA C7A H7AC 109.5
H7AB C7A H7AC 109.5
Si3A C8A H8AA 109.5
Si3A C8A H8AB 109.5
H8AA C8A H8AB 109.5
Si3A C8A H8AC 109.5
H8AA C8A H8AC 109.5
H8AB C8A H8AC 109.5
Si3A C9A H9AA 109.5
Si3A C9A H9AB 109.5
H9AA C9A H9AB 109.5
Si3A C9A H9AC 109.5
H9AA C9A H9AC 109.5
H9AB C9A H9AC 109.5
Si4A C10A H10D 109.5
Si4A C10A H10E 109.5
H10D C10A H10E 109.5
Si4A C10A H10F 109.5
H10D C10A H10F 109.5
H10E C10A H10F 109.5
Si4A C11A H11D 109.5
Si4A C11A H11E 109.5
H11D C11A H11E 109.5
Si4A C11A H11F 109.5
H11D C11A H11F 109.5
H11E C11A H11F 109.5
Si4A C12A H12D 109.5
Si4A C12A H12E 109.5
H12D C12A H12E 109.5
Si4A C12A H12F 109.5
H12D C12A H12F 109.5
H12E C12A H12F 109.5
C21 C13 C15 107.4(5)
C21 C13 C14 125.6(8)
C15 C13 C14 126.7(8)
C21 C13 Yb1 74.8(4)
C15 C13 Yb1 74.6(3)
C14 C13 Yb1 121.1(4)
C13 C14 H14D 109.5
C13 C14 H14E 109.5
H14D C14 H14E 109.5
C13 C14 H14F 109.5
H14D C14 H14F 109.5
H14E C14 H14F 109.5
C17 C15 C13 108.5(5)
C17 C15 C16 124.2(7)
C13 C15 C16 126.9(7)
C17 C15 Yb1 74.7(3)
C13 C15 Yb1 73.9(3)
C16 C15 Yb1 122.8(4)
C15 C16 H16D 109.5
C15 C16 H16E 109.5
H16D C16 H16E 109.5
C15 C16 H16F 109.5
H16D C16 H16F 109.5
H16E C16 H16F 109.5
C15 C17 C19 108.3(6)
C15 C17 C18 126.1(7)
C19 C17 C18 125.5(7)
C15 C17 Yb1 74.2(4)
C19 C17 Yb1 74.4(4)
C18 C17 Yb1 120.7(4)
C17 C18 H18D 109.5
C17 C18 H18E 109.5
H18D C18 H18E 109.5
C17 C18 H18F 109.5
H18D C18 H18F 109.5
H18E C18 H18F 109.5
C17 C19 C21 107.7(6)
C17 C19 C20 125.5(7)
C21 C19 C20 126.0(7)
C17 C19 Yb1 74.3(4)
C21 C19 Yb1 74.1(4)
C20 C19 Yb1 125.1(5)
C19 C20 H20D 109.5
C19 C20 H20E 109.5
H20D C20 H20E 109.5
C19 C20 H20F 109.5
H20D C20 H20F 109.5
H20E C20 H20F 109.5
C13 C21 C19 108.1(6)
C13 C21 C22 125.6(7)
C19 C21 C22 126.0(7)
C13 C21 Yb1 73.7(4)
C19 C21 Yb1 74.4(4)
C22 C21 Yb1 122.8(5)
C21 C22 H22D 109.5
C21 C22 H22E 109.5
H22D C22 H22E 109.5
C21 C22 H22F 109.5
H22D C22 H22F 109.5
H22E C22 H22F 109.5
C15A C13A C21A 107.3(10)
C15A C13A C14A 125.2(15)
C21A C13A C14A 126.4(14)
C15A C13A Yb1 74.7(7)
C21A C13A Yb1 74.5(7)
C14A C13A Yb1 125.7(9)
C13A C14A H14A 109.5
C13A C14A H14B 109.5
H14A C14A H14B 109.5
C13A C14A H14C 109.5
H14A C14A H14C 109.5
H14B C14A H14C 109.5
C13A C15A C17A 108.4(10)
C13A C15A C16A 125.0(14)
C17A C15A C16A 126.2(14)
C13A C15A Yb1 74.1(7)
C17A C15A Yb1 74.9(8)
C16A C15A Yb1 122.6(9)
C15A C16A H16A 109.5
C15A C16A H16B 109.5
H16A C16A H16B 109.5
C15A C16A H16C 109.5
H16A C16A H16C 109.5
H16B C16A H16C 109.5
C15A C17A C19A 108.1(10)
C15A C17A C18A 127.8(14)
C19A C17A C18A 124.0(13)
C15A C17A Yb1 73.9(8)
C19A C17A Yb1 72.8(9)
C18A C17A Yb1 119.9(11)
C17A C18A H18A 109.5
C17A C18A H18B 109.5
H18A C18A H18B 109.5
C17A C18A H18C 109.5
H18A C18A H18C 109.5
H18B C18A H18C 109.5
C21A C19A C17A 107.5(10)
C21A C19A C20A 125.4(13)
C17A C19A C20A 125.7(13)
C21A C19A Yb1 75.4(8)
C17A C19A Yb1 75.6(9)
C20A C19A Yb1 125.8(11)
C19A C20A H20A 109.5
C19A C20A H20B 109.5
H20A C20A H20B 109.5
C19A C20A H20C 109.5
H20A C20A H20C 109.5
H20B C20A H20C 109.5
C19A C21A C13A 108.6(10)
C19A C21A C22A 127.8(13)
C13A C21A C22A 123.6(13)
C19A C21A Yb1 73.4(9)
C13A C21A Yb1 73.9(7)
C22A C21A Yb1 120.3(9)
C21A C22A H22A 109.5
C21A C22A H22B 109.5
H22A C22A H22B 109.5
C21A C22A H22C 109.5
H22A C22A H22C 109.5
H22B C22A H22C 109.5

loop_
_geom_bond_atom_site_label_1
_geom_bond_atom_site_label_2
_geom_bond_distance
Yb1 N2A 2.17(8)
Yb1 N1 2.206(5)
Yb1 N2 2.215(8)
Yb1 N1A 2.31(4)
Yb1 C19A 2.594(17)
Yb1 C13 2.607(6)
Yb1 C13A 2.611(13)
Yb1 C15 2.616(6)
Yb1 C15A 2.618(12)
Yb1 C21A 2.619(12)
Yb1 C21 2.620(7)
Yb1 C17 2.623(6)
N1 Si1 1.712(5)
N1 Si2 1.732(4)
N2 Si4 1.702(6)
N2 Si3 1.719(8)
Si1 C3 1.871(5)
Si1 C2 1.883(10)
Si1 C1 1.889(5)
Si2 C5 1.865(6)
Si2 C6 1.878(6)
Si2 C4 1.880(6)
Si3 C8 1.858(7)
Si3 C9 1.880(6)
Si3 C7 1.889(6)
Si4 C10 1.866(6)
Si4 C11 1.877(5)
Si4 C12 1.901(5)
C1 H1A 0.9800
C1 H1B 0.9800
C1 H1C 0.9800
C2 H2A 0.9800
C2 H2B 0.9800
C2 H2C 0.9800
C3 H3A 0.9800
C3 H3B 0.9800
C3 H3C 0.9800
C4 H4A 0.9800
C4 H4B 0.9800
C4 H4C 0.9800
C5 H5A 0.9800
C5 H5B 0.9800
C5 H5C 0.9800
C6 H6A 0.9800
C6 H6B 0.9800
C6 H6C 0.9800
C7 H7A 0.9800
C7 H7B 0.9800
C7 H7C 0.9800
C8 H8A 0.9800
C8 H8B 0.9800
C8 H8C 0.9800
C9 H9A 0.9800
C9 H9B 0.9800
C9 H9C 0.9800
C10 H10A 0.9800
C10 H10B 0.9800
C10 H10C 0.9800
C11 H11A 0.9800
C11 H11B 0.9800
C11 H11C 0.9800
C12 H12A 0.9800
C12 H12B 0.9800
C12 H12C 0.9800
N1A Si2A 1.62(4)
N1A Si1A 1.68(5)
N2A Si3A 1.69(7)
N2A Si4A 1.77(7)
Si1A C2A 1.893(19)
Si1A C3A 1.899(18)
Si1A C1A 1.903(18)
Si2A C6A 1.891(18)
Si2A C5A 1.898(18)
Si2A C4A 1.905(18)
Si3A C9A 1.872(19)
Si3A C7A 1.893(19)
Si3A C8A 1.898(17)
Si4A C12A 1.886(18)
Si4A C10A 1.887(18)
Si4A C11A 1.894(18)
C1A H1AA 0.9800
C1A H1AB 0.9800
C1A H1AC 0.9800
C2A H2AA 0.9800
C2A H2AB 0.9800
C2A H2AC 0.9800
C3A H3AA 0.9800
C3A H3AB 0.9800
C3A H3AC 0.9800
C4A H4AA 0.9800
C4A H4AB 0.9800
C4A H4AC 0.9800
C5A H5AA 0.9800
C5A H5AB 0.9800
C5A H5AC 0.9800
C6A H6AA 0.9800
C6A H6AB 0.9800
C6A H6AC 0.9800
C7A H7AA 0.9800
C7A H7AB 0.9800
C7A H7AC 0.9800
C8A H8AA 0.9800
C8A H8AB 0.9800
C8A H8AC 0.9800
C9A H9AA 0.9800
C9A H9AB 0.9800
C9A H9AC 0.9800
C10A H10D 0.9800
C10A H10E 0.9800
C10A H10F 0.9800
C11A H11D 0.9800
C11A H11E 0.9800
C11A H11F 0.9800
C12A H12D 0.9800
C12A H12E 0.9800
C12A H12F 0.9800
C13 C21 1.419(8)
C13 C15 1.420(8)
C13 C14 1.505(8)
C14 H14D 0.9800
C14 H14E 0.9800
C14 H14F 0.9800
C15 C17 1.405(9)
C15 C16 1.530(7)
C16 H16D 0.9800
C16 H16E 0.9800
C16 H16F 0.9800
C17 C19 1.415(8)
C17 C18 1.516(8)
C18 H18D 0.9800
C18 H18E 0.9800
C18 H18F 0.9800
C19 C21 1.422(8)
C19 C20 1.514(8)
C20 H20D 0.9800
C20 H20E 0.9800
C20 H20F 0.9800
C21 C22 1.497(8)
C22 H22D 0.9800
C22 H22E 0.9800
C22 H22F 0.9800
C13A C15A 1.408(12)
C13A C21A 1.424(13)
C13A C14A 1.514(12)
C14A H14A 0.9800
C14A H14B 0.9800
C14A H14C 0.9800
C15A C17A 1.410(12)
C15A C16A 1.503(12)
C16A H16A 0.9800
C16A H16B 0.9800
C16A H16C 0.9800
C17A C19A 1.419(13)
C17A C18A 1.510(12)
C18A H18A 0.9800
C18A H18B 0.9800
C18A H18C 0.9800
C19A C21A 1.404(11)
C19A C20A 1.513(13)
C20A H20A 0.9800
C20A H20B 0.9800
C20A H20C 0.9800
C21A C22A 1.530(12)
C22A H22A 0.9800
C22A H22B 0.9800
C22A H22C 0.9800

loop_
_geom_torsion_atom_site_label_1
_geom_torsion_atom_site_label_2
_geom_torsion_atom_site_label_3
_geom_torsion_atom_site_label_4
_geom_torsion
Si2 N1 Si1 C3 -56.5(4)
Yb1 N1 Si1 C3 115.2(3)
Si2 N1 Si1 C2 71.5(4)
Yb1 N1 Si1 C2 -116.7(3)
Si2 N1 Si1 C1 -172.3(3)
Yb1 N1 Si1 C1 -0.6(3)
Si2 N1 Si1 Yb1 -171.7(4)
Si1 N1 Si2 C5 -148.0(3)
Yb1 N1 Si2 C5 43.3(4)
Si1 N1 Si2 C6 -28.7(4)
Yb1 N1 Si2 C6 162.6(4)
Si1 N1 Si2 C4 90.9(3)
Yb1 N1 Si2 C4 -77.8(4)
Si4 N2 Si3 C8 -149.0(5)
Yb1 N2 Si3 C8 37.3(7)
Si4 N2 Si3 C9 91.1(6)
Yb1 N2 Si3 C9 -82.6(6)
Si4 N2 Si3 C7 -29.7(6)
Yb1 N2 Si3 C7 156.6(5)
Si3 N2 Si4 C10 69.5(6)
Yb1 N2 Si4 C10 -115.1(4)
Si3 N2 Si4 C11 -57.0(6)
Yb1 N2 Si4 C11 118.4(3)
Si3 N2 Si4 C12 -172.5(4)
Yb1 N2 Si4 C12 2.9(4)
Si3 N2 Si4 Yb1 -175.4(7)
Si2A N1A Si1A C2A 147(3)
Yb1 N1A Si1A C2A -38(4)
Si2A N1A Si1A C3A -88(4)
Yb1 N1A Si1A C3A 88(3)
Si2A N1A Si1A C1A 27(4)
Yb1 N1A Si1A C1A -157(3)
Si1A N1A Si2A C6A -69(4)
Yb1 N1A Si2A C6A 114(2)
Si1A N1A Si2A C5A 55(4)
Yb1 N1A Si2A C5A -121.5(19)
Si1A N1A Si2A C4A 172(3)
Yb1 N1A Si2A C4A -4(2)
Si1A N1A Si2A Yb1 177(5)
Si4A N2A Si3A C9A 52(5)
Yb1 N2A Si3A C9A -120(3)
Si4A N2A Si3A C7A -76(4)
Yb1 N2A Si3A C7A 113(3)
Si4A N2A Si3A C8A 171(3)
Yb1 N2A Si3A C8A 0(3)
Si4A N2A Si3A Yb1 172(6)
Si3A N2A Si4A C12A 150(3)
Yb1 N2A Si4A C12A -41(6)
Si3A N2A Si4A C10A -91(4)
Yb1 N2A Si4A C10A 77(6)
Si3A N2A Si4A C11A 30(5)
Yb1 N2A Si4A C11A -161(4)
C21 C13 C15 C17 0.8(7)
C14 C13 C15 C17 175.1(6)
Yb1 C13 C15 C17 -67.3(4)
C21 C13 C15 C16 -172.7(6)
C14 C13 C15 C16 1.6(10)
Yb1 C13 C15 C16 119.2(6)
C21 C13 C15 Yb1 68.1(5)
C14 C13 C15 Yb1 -117.6(6)
C13 C15 C17 C19 -0.4(7)
C16 C15 C17 C19 173.3(6)
Yb1 C15 C17 C19 -67.2(5)
C13 C15 C17 C18 -176.6(6)
C16 C15 C17 C18 -2.8(10)
Yb1 C15 C17 C18 116.7(6)
C13 C15 C17 Yb1 66.8(4)
C16 C15 C17 Yb1 -119.5(6)
C15 C17 C19 C21 -0.2(8)
C18 C17 C19 C21 176.0(6)
Yb1 C17 C19 C21 -67.2(5)
C15 C17 C19 C20 -170.7(7)
C18 C17 C19 C20 5.5(11)
Yb1 C17 C19 C20 122.3(7)
C15 C17 C19 Yb1 67.0(4)
C18 C17 C19 Yb1 -116.8(6)
C15 C13 C21 C19 -1.0(8)
C14 C13 C21 C19 -175.3(6)
Yb1 C13 C21 C19 67.0(5)
C15 C13 C21 C22 173.0(6)
C14 C13 C21 C22 -1.4(11)
Yb1 C13 C21 C22 -119.0(7)
C15 C13 C21 Yb1 -68.0(4)
C14 C13 C21 Yb1 117.6(6)
C17 C19 C21 C13 0.7(8)
C20 C19 C21 C13 171.2(7)
Yb1 C19 C21 C13 -66.6(5)
C17 C19 C21 C22 -173.2(7)
C20 C19 C21 C22 -2.8(12)
Yb1 C19 C21 C22 119.5(7)
C17 C19 C21 Yb1 67.3(5)
C20 C19 C21 Yb1 -122.2(7)
C21A C13A C15A C17A 0.3(16)
C14A C13A C15A C17A 169.2(13)
Yb1 C13A C15A C17A -67.6(10)
C21A C13A C15A C16A -173.0(12)
C14A C13A C15A C16A -4(2)
Yb1 C13A C15A C16A 119.0(13)
C21A C13A C15A Yb1 68.0(9)
C14A C13A C15A Yb1 -123.1(13)
C13A C15A C17A C19A 1.8(17)
C16A C15A C17A C19A 175.0(14)
Yb1 C15A C17A C19A -65.3(11)
C13A C15A C17A C18A -177.2(15)
C16A C15A C17A C18A -4(3)
Yb1 C15A C17A C18A 115.7(17)
C13A C15A C17A Yb1 67.1(9)
C16A C15A C17A Yb1 -119.6(13)
C15A C17A C19A C21A -3.2(18)
C18A C17A C19A C21A 175.8(15)
Yb1 C17A C19A C21A -69.3(11)
C15A C17A C19A C20A -169.9(15)
C18A C17A C19A C20A 9(3)
Yb1 C17A C19A C20A 124.0(16)
C15A C17A C19A Yb1 66.1(11)
C18A C17A C19A Yb1 -114.9(16)
C17A C19A C21A C13A 3.4(18)
C20A C19A C21A C13A 170.2(15)
Yb1 C19A C21A C13A -66.1(10)
C17A C19A C21A C22A -174.8(14)
C20A C19A C21A C22A -8(3)
Yb1 C19A C21A C22A 115.7(14)
C17A C19A C21A Yb1 69.5(12)
C20A C19A C21A Yb1 -123.8(17)
C15A C13A C21A C19A -2.3(16)
C14A C13A C21A C19A -171.1(14)
Yb1 C13A C21A C19A 65.7(11)
C15A C13A C21A C22A 176.0(12)
C14A C13A C21A C22A 7(2)
Yb1 C13A C21A C22A -116.0(13)
C15A C13A C21A Yb1 -68.0(9)
C14A C13A C21A Yb1 123.2(13)
